data_7241325
loop_
_publ_author_name
'Singha, Soumen'
'Goswami, Somen'
'Dey, Sanjoy Kumar'
'Jana, Rajkumar'
'Ray, Partha Pratim'
'Saha, Indrajit'
'Rizzoli, Corrado'
'Bag, Partha Pratim'
'Kumar, Sanjay'
'SAHA, RAJAT'

_publ_section_title
;
 Synergistic Effect of Various Intermolecular Interactions on
 Self-assembly and Optoelectronic Behaviour in Co-crystals/Salts of
 Tetrabromoterephthalic Acid: A Report on Their Structure, Theoretical
 Study and Hirshfeld Surface Analysis
;
_journal_name_full CrystEngComm
_journal_paper_doi 10.1039/D0CE01102A
_journal_year 2020
_chemical_formula_moiety 'C8 H2 Br4 O4, C8 Br4 O4, 2(C5 H7 N2), 2(H2 O)'
_chemical_formula_sum 'C26 H20 Br8 N4 O10'
_chemical_formula_weight 1187.74
_space_group_crystal_system triclinic
_space_group_IT_number 2
_space_group_name_Hall '-P 1'
_space_group_name_H-M_alt 'P -1'
_atom_sites_solution_hydrogens mixed
_audit_creation_method SHELXL-2014/7
_audit_update_record
;
2020-07-29 deposited with the CCDC.	2020-09-29 downloaded from the CCDC.
;
_cell_angle_alpha 65.089(7)
_cell_angle_beta 86.050(8)
_cell_angle_gamma 75.658(8)
_cell_formula_units_Z 1
_cell_length_a 8.914(2)
_cell_length_b 10.446(3)
_cell_length_c 10.466(3)
_cell_measurement_reflns_used 4877
_cell_measurement_temperature 293(2)
_cell_measurement_theta_max 32.14
_cell_measurement_theta_min 2.35
_cell_volume 855.6(4)
_computing_cell_refinement 'SAINT (Bruker, 2008)'
_computing_data_collection 'APEX2 (Bruker, 2008)'
_computing_data_reduction 'SAINT (Bruker, 2008)'
_computing_molecular_graphics 'ORTEP 3 for windows (Farrugia, 2012)'
_computing_publication_material 'PLATON (Spek, 2009)'
_computing_structure_refinement 'SHELXL-2014/7 (Sheldrick, 2015b)'
_computing_structure_solution 'SHELXT (Sheldrick, 2015a)'
_diffrn_ambient_temperature 293(2)
_diffrn_measured_fraction_theta_full 0.991
_diffrn_measured_fraction_theta_max 0.988
_diffrn_measurement_device_type 'Bruker APEXII CCD'
_diffrn_measurement_method '\f and \w'
_diffrn_radiation_type MoK\a
_diffrn_radiation_wavelength 0.71073
_diffrn_reflns_av_R_equivalents 0.0397
_diffrn_reflns_av_unetI/netI 0.0443
_diffrn_reflns_Laue_measured_fraction_full 0.991
_diffrn_reflns_Laue_measured_fraction_max 0.988
_diffrn_reflns_limit_h_max 10
_diffrn_reflns_limit_h_min -9
_diffrn_reflns_limit_k_max 12
_diffrn_reflns_limit_k_min -12
_diffrn_reflns_limit_l_max 12
_diffrn_reflns_limit_l_min -12
_diffrn_reflns_number 9617
_diffrn_reflns_point_group_measured_fraction_full 0.991
_diffrn_reflns_point_group_measured_fraction_max 0.988
_diffrn_reflns_theta_full 25.242
_diffrn_reflns_theta_max 25.496
_diffrn_reflns_theta_min 2.354
_diffrn_source 'fine-focus sealed tube'
_exptl_absorpt_coefficient_mu 9.433
_exptl_absorpt_correction_T_max 0.389
_exptl_absorpt_correction_T_min 0.267
_exptl_absorpt_correction_type multi-scan
_exptl_absorpt_process_details 'SADABS (Bruker, 2008)'
_exptl_crystal_colour colourless
_exptl_crystal_density_diffrn 2.305
_exptl_crystal_density_method 'not measured'
_exptl_crystal_description plate
_exptl_crystal_F_000 564
_exptl_crystal_size_max 0.160
_exptl_crystal_size_mid 0.120
_exptl_crystal_size_min 0.100
_refine_diff_density_max 2.098
_refine_diff_density_min -1.795
_refine_diff_density_rms 0.264
_refine_ls_extinction_coef 0.0071(15)
_refine_ls_extinction_expression Fc^*^=kFc[1+0.001xFc^2^\l^3^/sin(2\q)]^-1/4^
_refine_ls_extinction_method 'SHELXL-2014/7 (Sheldrick 2015b)'
_refine_ls_goodness_of_fit_ref 1.090
_refine_ls_hydrogen_treatment mixed
_refine_ls_matrix_type full
_refine_ls_number_parameters 221
_refine_ls_number_reflns 3147
_refine_ls_number_restraints 6
_refine_ls_restrained_S_all 1.089
_refine_ls_R_factor_all 0.0834
_refine_ls_R_factor_gt 0.0694
_refine_ls_shift/su_max 0.001
_refine_ls_shift/su_mean 0.000
_refine_ls_structure_factor_coef Fsqd
_refine_ls_weighting_details 'w=1/[\s^2^(Fo^2^)+(0.1052P)^2^+20.2067P] where P=(Fo^2^+2Fc^2^)/3'
_refine_ls_weighting_scheme calc
_refine_ls_wR_factor_gt 0.2164
_refine_ls_wR_factor_ref 0.2302
_reflns_Friedel_coverage 0.000
_reflns_number_gt 2507
_reflns_number_total 3147
_reflns_threshold_expression 'I > 2\s(I)'
_cod_data_source_file d0ce01102a2.cif
_cod_data_source_block II
_cod_database_code 7241325
_shelx_shelxl_version_number 2014/7
_shelx_space_group_comment
;
The symmetry employed for this shelxl refinement is uniquely defined
by the following loop, which should always be used as a source of
symmetry information in preference to the above space-group names.
They are only intended as comments.
;
_shelx_estimated_absorpt_t_min 0.314
_shelx_estimated_absorpt_t_max 0.452

loop_
_space_group_symop_operation_xyz
'x, y, z'
'-x, -y, -z'

loop_
_atom_site_label
_atom_site_type_symbol
_atom_site_fract_x
_atom_site_fract_y
_atom_site_fract_z
_atom_site_U_iso_or_equiv
_atom_site_adp_type
_atom_site_occupancy
_atom_site_site_symmetry_order
_atom_site_calc_flag
_atom_site_refinement_flags_posn
_atom_site_refinement_flags_adp
_atom_site_refinement_flags_occupancy
_atom_site_disorder_assembly
_atom_site_disorder_group
Br1 Br 0.62515(12) 0.60818(14) 0.02036(15) 0.0370(4) Uani 1 1 d . . . . .
Br2 Br 0.86575(14) 0.77884(12) 0.07700(13) 0.0317(4) Uani 1 1 d . . . . .
Br3 Br 1.13852(13) 0.56612(14) 0.58895(13) 0.0351(4) Uani 1 1 d . . . . .
Br4 Br 1.38660(15) 0.73891(15) 0.63363(15) 0.0411(4) Uani 1 1 d . . . . .
O1 O 1.2706(13) 0.2329(10) 0.5660(10) 0.050(3) Uani 1 1 d . . . . .
O2 O 1.2091(10) 0.3977(9) 0.3495(9) 0.0340(19) Uani 1 1 d . . . . .
H1O2 H 1.2349 0.4718 0.2957 0.051 Uiso 1 1 calc R U . . .
O3 O 1.2328(11) 0.7617(10) -0.0691(10) 0.045(2) Uani 1 1 d . . . . .
O4 O 1.2694(10) 0.6158(9) 0.1579(9) 0.0325(19) Uani 1 1 d . . . . .
O1W O 1.3669(12) 0.9895(11) -0.1871(12) 0.060(3) Uani 1 1 d . . . . .
H1W1 H 1.3257 0.9201 -0.1629 0.089 Uiso 1 1 d R U . . .
H2W1 H 1.3278 1.0512 -0.2651 0.089 Uiso 1 1 d R U . . .
N1 N 1.3325(14) 1.0183(10) 0.2558(11) 0.034(2) Uani 1 1 d . . . . .
H1N1 H 1.431(17) 1.037(15) 0.219(15) 0.041 Uiso 1 1 d . U . . .
N2 N 1.4035(14) 0.8276(13) 0.1902(13) 0.044(3) Uani 1 1 d . U . . .
H1N2 H 1.4941 0.8447 0.1730 0.053 Uiso 1 1 calc R U . . .
H2N2 H 1.3828 0.7577 0.1773 0.053 Uiso 1 1 calc R U . . .
C1 C 1.2860(14) 0.3430(13) 0.4707(12) 0.030(2) Uani 1 1 d . . . . .
C2 C 1.3969(13) 0.4277(11) 0.4817(11) 0.025(2) Uani 1 1 d . . . . .
C3 C 1.3464(13) 0.5292(12) 0.5393(11) 0.025(2) Uani 1 1 d . . . . .
C4 C 1.4520(14) 0.6010(13) 0.5565(11) 0.030(2) Uani 1 1 d . . . . .
C5 C 1.2095(12) 0.6583(12) 0.0368(12) 0.025(2) Uani 1 1 d . . . . .
C6 C 1.1021(12) 0.5734(11) 0.0201(10) 0.020(2) Uani 1 1 d . . . . .
C7 C 0.9425(12) 0.6175(11) 0.0309(11) 0.022(2) Uani 1 1 d . . . . .
C8 C 0.8431(12) 0.5444(12) 0.0105(11) 0.024(2) Uani 1 1 d . . . . .
C9 C 1.230(2) 1.1056(15) 0.3016(16) 0.050(4) Uani 1 1 d . . . . .
H9 H 1.2605 1.1789 0.3139 0.060 Uiso 1 1 calc R U . . .
C10 C 1.082(2) 1.0899(16) 0.3309(17) 0.057(4) Uani 1 1 d . . . . .
H10 H 1.0109 1.1519 0.3609 0.069 Uiso 1 1 calc R U . . .
C11 C 1.0437(18) 0.9764(17) 0.3137(17) 0.052(4) Uani 1 1 d . . . . .
H11 H 0.9451 0.9604 0.3358 0.062 Uiso 1 1 calc R U . . .
C12 C 1.1453(15) 0.8900(13) 0.2660(14) 0.037(3) Uani 1 1 d . . . . .
H12 H 1.1163 0.8170 0.2523 0.045 Uiso 1 1 calc R U . . .
C13 C 1.2946(15) 0.9102(13) 0.2372(12) 0.033(3) Uani 1 1 d . . . . .

loop_
_atom_site_aniso_label
_atom_site_aniso_U_11
_atom_site_aniso_U_22
_atom_site_aniso_U_33
_atom_site_aniso_U_23
_atom_site_aniso_U_13
_atom_site_aniso_U_12
Br1 0.0192(6) 0.0381(8) 0.0629(9) -0.0302(6) 0.0049(5) -0.0074(5)
Br2 0.0336(7) 0.0244(7) 0.0441(7) -0.0213(5) 0.0020(5) -0.0061(5)
Br3 0.0272(6) 0.0379(7) 0.0417(7) -0.0193(6) 0.0081(5) -0.0077(5)
Br4 0.0402(8) 0.0431(8) 0.0515(8) -0.0334(7) 0.0034(6) -0.0058(6)
O1 0.069(7) 0.033(5) 0.042(5) -0.002(4) 0.003(5) -0.025(5)
O2 0.041(5) 0.032(5) 0.032(4) -0.008(4) -0.003(4) -0.022(4)
O3 0.052(6) 0.043(6) 0.044(5) -0.013(4) 0.008(4) -0.032(5)
O4 0.036(4) 0.035(5) 0.035(4) -0.017(4) -0.005(4) -0.019(4)
O1W 0.052(6) 0.040(6) 0.071(7) -0.003(5) -0.004(5) -0.019(5)
N1 0.054(7) 0.005(4) 0.041(6) -0.007(4) -0.008(5) -0.005(4)
N2 0.044(6) 0.045(7) 0.057(7) -0.029(6) 0.010(5) -0.022(5)
C1 0.035(6) 0.022(6) 0.034(6) -0.012(5) 0.001(5) -0.009(5)
C2 0.033(6) 0.020(6) 0.020(5) -0.005(4) -0.001(4) -0.009(5)
C3 0.031(6) 0.021(6) 0.017(5) -0.003(4) -0.001(4) -0.006(4)
C4 0.034(6) 0.036(7) 0.019(5) -0.011(5) 0.003(4) -0.011(5)
C5 0.024(5) 0.020(6) 0.036(6) -0.016(5) 0.006(5) -0.010(4)
C6 0.025(5) 0.016(5) 0.021(5) -0.006(4) 0.001(4) -0.012(4)
C7 0.028(5) 0.015(5) 0.024(5) -0.008(4) 0.001(4) -0.008(4)
C8 0.025(5) 0.027(6) 0.021(5) -0.009(4) 0.003(4) -0.010(4)
C9 0.072(11) 0.027(7) 0.052(8) -0.020(6) -0.005(7) -0.006(7)
C10 0.065(10) 0.031(8) 0.057(9) -0.011(7) 0.003(8) 0.008(7)
C11 0.044(8) 0.045(9) 0.059(9) -0.018(7) 0.002(7) -0.006(7)
C12 0.038(7) 0.023(6) 0.052(8) -0.017(6) -0.007(6) -0.005(5)
C13 0.045(7) 0.027(6) 0.029(6) -0.008(5) 0.000(5) -0.017(5)

loop_
_atom_type_symbol
_atom_type_description
_atom_type_scat_dispersion_real
_atom_type_scat_dispersion_imag
_atom_type_scat_source
C C 0.0033 0.0016 'International Tables Vol C Tables 4.2.6.8 and 6.1.1.4'
H H 0.0000 0.0000 'International Tables Vol C Tables 4.2.6.8 and 6.1.1.4'
Br Br -0.2901 2.4595 'International Tables Vol C Tables 4.2.6.8 and 6.1.1.4'
N N 0.0061 0.0033 'International Tables Vol C Tables 4.2.6.8 and 6.1.1.4'
O O 0.0106 0.0060 'International Tables Vol C Tables 4.2.6.8 and 6.1.1.4'

loop_
_geom_angle_atom_site_label_1
_geom_angle_atom_site_label_2
_geom_angle_atom_site_label_3
_geom_angle
_geom_angle_site_symmetry_1
_geom_angle_site_symmetry_3
_geom_angle_publ_flag
C1 O2 H1O2 109.5 . . ?
H1W1 O1W H2W1 107.7 . . ?
C9 N1 C13 121.4(13) . . ?
C9 N1 H1N1 123(9) . . ?
C13 N1 H1N1 114(9) . . ?
C13 N2 H1N2 120.0 . . ?
C13 N2 H2N2 120.0 . . ?
H1N2 N2 H2N2 120.0 . . ?
O1 C1 O2 122.1(11) . . ?
O1 C1 C2 122.2(11) . . ?
O2 C1 C2 115.7(10) . . ?
C4 C2 C3 120.1(11) 2_866 . ?
C4 C2 C1 120.6(10) 2_866 . ?
C3 C2 C1 119.2(10) . . ?
C2 C3 C4 118.9(11) . . ?
C2 C3 Br3 118.7(8) . . ?
C4 C3 Br3 122.4(9) . . ?
C2 C4 C3 121.0(11) 2_866 . ?
C2 C4 Br4 119.3(9) 2_866 . ?
C3 C4 Br4 119.7(9) . . ?
O3 C5 O4 125.1(10) . . ?
O3 C5 C6 117.5(10) . . ?
O4 C5 C6 117.4(9) . . ?
C8 C6 C7 118.0(9) 2_765 . ?
C8 C6 C5 121.7(10) 2_765 . ?
C7 C6 C5 120.3(9) . . ?
C8 C7 C6 120.8(10) . . ?
C8 C7 Br2 120.9(8) . . ?
C6 C7 Br2 118.3(7) . . ?
C6 C8 C7 121.2(10) 2_765 . ?
C6 C8 Br1 118.1(8) 2_765 . ?
C7 C8 Br1 120.7(8) . . ?
N1 C9 C10 121.6(14) . . ?
N1 C9 H9 119.2 . . ?
C10 C9 H9 119.2 . . ?
C9 C10 C11 117.0(14) . . ?
C9 C10 H10 121.5 . . ?
C11 C10 H10 121.5 . . ?
C12 C11 C10 121.4(15) . . ?
C12 C11 H11 119.3 . . ?
C10 C11 H11 119.3 . . ?
C11 C12 C13 119.6(12) . . ?
C11 C12 H12 120.2 . . ?
C13 C12 H12 120.2 . . ?
N2 C13 N1 117.9(12) . . ?
N2 C13 C12 123.3(11) . . ?
N1 C13 C12 118.8(12) . . ?

loop_
_geom_bond_atom_site_label_1
_geom_bond_atom_site_label_2
_geom_bond_distance
_geom_bond_site_symmetry_2
_geom_bond_publ_flag
Br1 C8 1.902(11) . ?
Br2 C7 1.900(10) . ?
Br3 C3 1.880(11) . ?
Br4 C4 1.888(12) . ?
O1 C1 1.195(15) . ?
O2 C1 1.312(14) . ?
O2 H1O2 0.8200 . ?
O3 C5 1.229(14) . ?
O4 C5 1.262(14) . ?
O1W H1W1 0.8299 . ?
O1W H2W1 0.8301 . ?
N1 C9 1.338(18) . ?
N1 C13 1.346(15) . ?
N1 H1N1 0.96(15) . ?
N2 C13 1.343(17) . ?
N2 H1N2 0.8600 . ?
N2 H2N2 0.8600 . ?
C1 C2 1.519(15) . ?
C2 C4 1.374(17) 2_866 ?
C2 C3 1.399(15) . ?
C3 C4 1.403(16) . ?
C4 C2 1.374(17) 2_866 ?
C5 C6 1.519(13) . ?
C6 C8 1.366(15) 2_765 ?
C6 C7 1.395(15) . ?
C7 C8 1.383(15) . ?
C8 C6 1.366(15) 2_765 ?
C9 C10 1.37(2) . ?
C9 H9 0.9300 . ?
C10 C11 1.40(2) . ?
C10 H10 0.9300 . ?
C11 C12 1.34(2) . ?
C11 H11 0.9300 . ?
C12 C13 1.391(18) . ?
C12 H12 0.9300 . ?
